data_2213393
loop_
_publ_author_name
'Zhang, Chun-Xia'
'Ma, Cheng-Bing'
'Hu, Ming-Qiang'
'Chen, Chang-Neng'
'Liu, Qiu-Tian'

_publ_section_title
;
 Bis(benzimidazolium)
 diaquabis(pyridine-2,4-dicarboxylato-\k^2^<i>N</i>,<i>O</i>)manganese(II)
 dihydrate
;
_journal_coeditor_code HK2212
_journal_issue 5
_journal_name_full 'Acta Crystallographica Section E'
_journal_page_first m1424
_journal_page_last m1426
_journal_paper_doi 10.1107/S1600536807016352
_journal_volume 63
_journal_year 2007
_chemical_formula_iupac '(C7 H7 N2)2 [Mn (C7 H3 O4 N)2 (H2 O)2], 2H2 O'
_chemical_formula_moiety '2(C7 H7 N2 +), C14 H10 Mn N2 O10 2-, 2(H2 O)'
_chemical_formula_sum 'C28 H28 Mn N6 O12'
_chemical_formula_weight 695.50
_chemical_name_systematic
;Bis(benzimidazolium)
 diaquabis(pyridine-2,4-dicarboxylato-\k^2^N,O)manganese(II)
dihydrate
;
_space_group_IT_number 2
_symmetry_cell_setting triclinic
_symmetry_space_group_name_Hall '-P 1'
_symmetry_space_group_name_H-M 'P -1'
_atom_sites_solution_hydrogens geom
_atom_sites_solution_primary direct
_atom_sites_solution_secondary difmap
_audit_creation_method SHELXL-97
_cell_angle_alpha 96.539(6)
_cell_angle_beta 101.032(6)
_cell_angle_gamma 111.508(5)
_cell_formula_units_Z 1
_cell_length_a 8.4882(18)
_cell_length_b 9.0617(19)
_cell_length_c 10.7716(19)
_cell_measurement_reflns_used 1565
_cell_measurement_temperature 294(2)
_cell_measurement_theta_max 27.48
_cell_measurement_theta_min 2.82
_cell_volume 741.1(3)
_computing_cell_refinement CrystalClear
_computing_data_collection 'CrystalClear (Rigaku, 2000)'
_computing_data_reduction CrystalClear
_computing_molecular_graphics SHELXL97
_computing_publication_material 'SHELXTL (Sheldrick, 1997b)'
_computing_structure_refinement 'SHELXL97 (Sheldrick, 1997a)'
_computing_structure_solution 'SHELXS97 (Sheldrick, 1997a)'
_diffrn_ambient_temperature 294(2)
_diffrn_measured_fraction_theta_full 0.985
_diffrn_measured_fraction_theta_max 0.985
_diffrn_measurement_device_type 'Bruker P4'
_diffrn_measurement_method \w
_diffrn_radiation_monochromator graphite
_diffrn_radiation_source 'fine-focus sealed tube'
_diffrn_radiation_type MoK\a
_diffrn_radiation_wavelength 0.71073
_diffrn_reflns_av_R_equivalents 0.0293
_diffrn_reflns_av_sigmaI/netI 0.0549
_diffrn_reflns_limit_h_max 11
_diffrn_reflns_limit_h_min -11
_diffrn_reflns_limit_k_max 10
_diffrn_reflns_limit_k_min -11
_diffrn_reflns_limit_l_max 13
_diffrn_reflns_limit_l_min -13
_diffrn_reflns_number 5758
_diffrn_reflns_theta_full 27.48
_diffrn_reflns_theta_max 27.48
_diffrn_reflns_theta_min 2.82
_diffrn_standards_decay_% 0
_diffrn_standards_interval_count 0
_diffrn_standards_number 0
_exptl_absorpt_coefficient_mu 0.522
_exptl_absorpt_correction_T_max .949
_exptl_absorpt_correction_T_min .882
_exptl_absorpt_correction_type empirical
_exptl_absorpt_process_details '(SADABS; Sheldrick, 1996)'
_exptl_crystal_colour yellow
_exptl_crystal_density_diffrn 1.558
_exptl_crystal_density_method 'not measured'
_exptl_crystal_description prism
_exptl_crystal_F_000 359
_exptl_crystal_size_max .25
_exptl_crystal_size_mid .20
_exptl_crystal_size_min .10
_refine_diff_density_max 0.263
_refine_diff_density_min -0.290
_refine_ls_extinction_method none
_refine_ls_goodness_of_fit_ref 1.007
_refine_ls_hydrogen_treatment mixed
_refine_ls_matrix_type full
_refine_ls_number_parameters 230
_refine_ls_number_reflns 3336
_refine_ls_number_restraints 0
_refine_ls_restrained_S_all 1.007
_refine_ls_R_factor_gt 0.0505
_refine_ls_shift/su_max 0.000
_refine_ls_shift/su_mean 0.000
_refine_ls_structure_factor_coef Fsqd
_refine_ls_weighting_details 'calc w=1/[\s^2^(Fo^2^)+(0.0612P)^2^+0.2861P] where P=(Fo^2^+2Fc^2^)/3'
_refine_ls_weighting_scheme calc
_refine_ls_wR_factor_gt 0.1141
_refine_ls_wR_factor_ref 0.1290
_reflns_number_gt 2518
_reflns_number_total 3336
_reflns_threshold_expression I>2\s(I)
_cod_data_source_file hk2212.cif
_cod_data_source_block I
_cod_database_code 2213393
_cod_database_fobs_code 2213393

loop_
_symmetry_equiv_pos_as_xyz
'x, y, z'
'-x, -y, -z'

loop_
_atom_site_type_symbol
_atom_site_label
_atom_site_fract_x
_atom_site_fract_y
_atom_site_fract_z
_atom_site_U_iso_or_equiv
_atom_site_adp_type
_atom_site_calc_flag
_atom_site_refinement_flags
_atom_site_occupancy
Mn Mn1 0.5000 0.5000 1.0000 0.03100(18) Uani d S 1
N N1 0.2762(3) 0.5338(3) 0.87778(19) 0.0293(5) Uani d . 1
N N2 0.5380(3) 0.7591(3) 0.5869(2) 0.0358(5) Uani d . 1
H H2A 0.6166 0.7396 0.6371 0.043 Uiso calc R 1
N N3 0.3660(3) 0.7646(3) 0.4112(2) 0.0340(5) Uani d . 1
H H1A 0.3167 0.7499 0.3306 0.041 Uiso calc R 1
C C1 0.2079(4) 0.9105(4) 0.5182(3) 0.0424(7) Uani d . 1
H H1B 0.1319 0.9113 0.4439 0.051 Uiso calc R 1
C C2 0.3267(3) 0.8397(3) 0.5131(2) 0.0298(5) Uani d . 1
C C3 0.4381(3) 0.8372(3) 0.6256(3) 0.0310(6) Uani d . 1
C C4 0.4359(4) 0.9056(4) 0.7470(3) 0.0410(7) Uani d . 1
H H4A 0.5096 0.9034 0.8221 0.049 Uiso calc R 1
C C5 0.3180(5) 0.9770(4) 0.7498(3) 0.0499(8) Uani d . 1
H H5A 0.3124 1.0249 0.8290 0.060 Uiso calc R 1
C C6 0.2083(4) 0.9793(4) 0.6384(4) 0.0531(9) Uani d . 1
H H6A 0.1314 1.0294 0.6450 0.064 Uiso calc R 1
C C7 0.4923(4) 0.7194(3) 0.4593(3) 0.0383(6) Uani d . 1
H H7A 0.5424 0.6668 0.4101 0.046 Uiso calc R 1
C C8 0.0067(3) 0.6130(3) 0.7543(2) 0.0270(5) Uani d . 1
C C9 0.0775(3) 0.6628(3) 0.8871(2) 0.0276(5) Uani d . 1
H H9A 0.0356 0.7240 0.9364 0.033 Uiso calc R 1
C C10 0.2101(3) 0.6208(3) 0.9453(2) 0.0259(5) Uani d . 1
C C11 0.2063(4) 0.4837(3) 0.7502(2) 0.0338(6) Uani d . 1
H H11A 0.2502 0.4227 0.7028 0.041 Uiso calc R 1
C C12 0.0712(4) 0.5196(3) 0.6867(2) 0.0331(6) Uani d . 1
H H12A 0.0240 0.4807 0.5983 0.040 Uiso calc R 1
C C13 0.2878(3) 0.6649(3) 1.0904(2) 0.0274(5) Uani d . 1
C C14 -0.1358(3) 0.6591(3) 0.6849(2) 0.0309(6) Uani d . 1
O O1 -0.1882(3) 0.7465(2) 0.75482(18) 0.0386(5) Uani d . 1
O O2 -0.1924(3) 0.6113(3) 0.56707(18) 0.0461(5) Uani d . 1
O O3 0.2246(2) 0.7398(2) 1.15757(16) 0.0360(5) Uani d . 1
O O4 0.4100(2) 0.6229(2) 1.13554(16) 0.0342(4) Uani d . 1
O O5 0.6890(3) 0.7362(3) 0.9736(2) 0.0399(5) Uani d . 1
H H5C 0.732(5) 0.733(4) 0.901(4) 0.070(12) Uiso d . 1
H H5B 0.785(6) 0.781(5) 1.035(4) 0.071(13) Uiso d . 1
O O6 1.0010(3) 0.9022(3) 1.1599(3) 0.0575(7) Uani d . 1
H H6B 1.070(7) 0.871(6) 1.159(5) 0.103(18) Uiso d . 1
H H6C 1.053(6) 1.011(6) 1.174(4) 0.094(16) Uiso d . 1

loop_
_atom_site_aniso_label
_atom_site_aniso_U_11
_atom_site_aniso_U_22
_atom_site_aniso_U_33
_atom_site_aniso_U_12
_atom_site_aniso_U_13
_atom_site_aniso_U_23
Mn1 0.0293(3) 0.0426(4) 0.0278(3) 0.0237(3) 0.0045(2) 0.0056(2)
N1 0.0285(11) 0.0407(12) 0.0238(11) 0.0203(10) 0.0059(9) 0.0051(9)
N2 0.0320(12) 0.0441(14) 0.0362(13) 0.0218(11) 0.0046(10) 0.0105(10)
N3 0.0343(12) 0.0412(13) 0.0252(11) 0.0167(10) 0.0034(9) 0.0028(9)
C1 0.0342(16) 0.0508(18) 0.0482(17) 0.0234(14) 0.0074(13) 0.0158(14)
C2 0.0260(13) 0.0319(13) 0.0301(13) 0.0104(11) 0.0051(10) 0.0078(11)
C3 0.0272(13) 0.0354(14) 0.0317(14) 0.0130(11) 0.0077(11) 0.0097(11)
C4 0.0431(17) 0.0429(17) 0.0311(15) 0.0106(13) 0.0094(13) 0.0065(12)
C5 0.058(2) 0.0451(18) 0.0482(19) 0.0174(16) 0.0288(17) 0.0021(14)
C6 0.050(2) 0.054(2) 0.071(2) 0.0319(17) 0.0258(18) 0.0146(17)
C7 0.0374(16) 0.0406(16) 0.0418(16) 0.0202(13) 0.0135(13) 0.0050(13)
C8 0.0244(12) 0.0296(13) 0.0272(13) 0.0124(10) 0.0038(10) 0.0056(10)
C9 0.0279(13) 0.0353(14) 0.0241(12) 0.0180(11) 0.0065(10) 0.0048(10)
C10 0.0248(12) 0.0325(13) 0.0223(12) 0.0139(11) 0.0051(10) 0.0060(10)
C11 0.0401(15) 0.0441(16) 0.0241(13) 0.0262(13) 0.0076(11) 0.0020(11)
C12 0.0361(15) 0.0459(16) 0.0202(12) 0.0223(13) 0.0039(11) 0.0036(11)
C13 0.0272(13) 0.0321(13) 0.0247(12) 0.0150(11) 0.0048(10) 0.0043(10)
C14 0.0306(14) 0.0341(14) 0.0314(14) 0.0167(11) 0.0056(11) 0.0105(11)
O1 0.0389(11) 0.0543(13) 0.0338(10) 0.0313(10) 0.0075(9) 0.0107(9)
O2 0.0482(13) 0.0622(14) 0.0292(11) 0.0328(11) -0.0056(9) 0.0029(9)
O3 0.0395(11) 0.0493(12) 0.0253(9) 0.0283(10) 0.0055(8) -0.0012(8)
O4 0.0344(10) 0.0483(11) 0.0241(9) 0.0260(9) 0.0005(8) 0.0027(8)
O5 0.0363(12) 0.0458(12) 0.0395(12) 0.0172(10) 0.0124(10) 0.0087(10)
O6 0.0433(14) 0.0534(16) 0.0750(17) 0.0267(13) 0.0085(12) -0.0057(13)

loop_
_atom_type_symbol
_atom_type_description
_atom_type_scat_dispersion_real
_atom_type_scat_dispersion_imag
_atom_type_scat_source
C C 0.0033 0.0016 'International Tables Vol C Tables 4.2.6.8 and 6.1.1.4'
H H 0.0000 0.0000 'International Tables Vol C Tables 4.2.6.8 and 6.1.1.4'
N N 0.0061 0.0033 'International Tables Vol C Tables 4.2.6.8 and 6.1.1.4'
O O 0.0106 0.0060 'International Tables Vol C Tables 4.2.6.8 and 6.1.1.4'
Mn Mn 0.3368 0.7283 'International Tables Vol C Tables 4.2.6.8 and 6.1.1.4'

loop_
_geom_angle_atom_site_label_1
_geom_angle_atom_site_label_2
_geom_angle_atom_site_label_3
_geom_angle_site_symmetry_1
_geom_angle_site_symmetry_3
_geom_angle
_geom_angle_publ_flag
O4 Mn1 O4 2_667 . 180.00(7) ?
O4 Mn1 N1 2_667 2_667 75.73(7) yes
O4 Mn1 N1 . 2_667 104.27(7) ?
O4 Mn1 N1 2_667 . 104.27(7) ?
O4 Mn1 N1 . . 75.73(7) ?
N1 Mn1 N1 2_667 . 180.0000(10) ?
O4 Mn1 O5 2_667 2_667 91.45(8) ?
O4 Mn1 O5 . 2_667 88.55(8) yes
N1 Mn1 O5 2_667 2_667 90.88(8) ?
N1 Mn1 O5 . 2_667 89.12(8) yes
O4 Mn1 O5 2_667 . 88.55(8) ?
O4 Mn1 O5 . . 91.45(8) ?
N1 Mn1 O5 2_667 . 89.12(8) ?
N1 Mn1 O5 . . 90.88(8) ?
O5 Mn1 O5 2_667 . 180.0 ?
C11 N1 C10 . . 118.1(2) ?
C11 N1 Mn1 . . 128.86(16) ?
C10 N1 Mn1 . . 113.01(15) ?
C7 N2 C3 . . 108.3(2) ?
C7 N2 O1 . 1_655 129.05(17) ?
C3 N2 O1 . 1_655 121.83(17) ?
C7 N2 H2A . . 125.8 ?
C3 N2 H2A . . 125.8 ?
C7 N3 C2 . . 108.0(2) ?
C7 N3 O3 . 1_554 126.61(18) ?
C2 N3 O3 . 1_554 125.17(16) ?
C7 N3 H1A . . 126.0 ?
C2 N3 H1A . . 126.0 ?
C6 C1 C2 . . 116.5(3) ?
C6 C1 H1B . . 121.7 ?
C2 C1 H1B . . 121.7 ?
N3 C2 C1 . . 132.4(2) ?
N3 C2 C3 . . 106.5(2) ?
C1 C2 C3 . . 121.1(2) ?
N2 C3 C4 . . 131.8(3) ?
N2 C3 C2 . . 106.3(2) ?
C4 C3 C2 . . 121.9(2) ?
C5 C4 C3 . . 116.1(3) ?
C5 C4 H4A . . 122.0 ?
C3 C4 H4A . . 122.0 ?
C6 C5 C4 . . 121.8(3) ?
C6 C5 H5A . . 119.1 ?
C4 C5 H5A . . 119.1 ?
C1 C6 C5 . . 122.6(3) ?
C1 C6 H6A . . 118.7 ?
C5 C6 H6A . . 118.7 ?
N3 C7 N2 . . 110.8(2) ?
N3 C7 H7A . . 124.6 ?
N2 C7 H7A . . 124.6 ?
C12 C8 C9 . . 117.7(2) ?
C12 C8 C14 . . 120.5(2) ?
C9 C8 C14 . . 121.8(2) ?
C10 C9 C8 . . 119.6(2) ?
C10 C9 H9A . . 120.2 ?
C8 C9 H9A . . 120.2 ?
N1 C10 C9 . . 122.3(2) ?
N1 C10 C13 . . 115.35(19) ?
C9 C10 C13 . . 122.3(2) ?
N1 C11 C12 . . 122.3(2) ?
N1 C11 H11A . . 118.8 ?
C12 C11 H11A . . 118.8 ?
C8 C12 C11 . . 120.0(2) ?
C8 C12 H12A . . 120.0 ?
C11 C12 H12A . . 120.0 ?
O3 C13 O4 . . 124.4(2) ?
O3 C13 C10 . . 117.4(2) ?
O4 C13 C10 . . 118.2(2) ?
O2 C14 O1 . . 124.9(2) ?
O2 C14 C8 . . 118.5(2) ?
O1 C14 C8 . . 116.6(2) ?
C13 O4 Mn1 . . 117.45(15) ?
Mn1 O5 O1 . 1_655 119.38(10) ?
Mn1 O5 O6 . 1 119.15(11) ?
O1 O5 O6 1_655 1 99.95(10) ?
Mn1 O5 H5C . . 117(2) ?
O6 O5 H5C 1 . 99(2) ?
Mn1 O5 H5B . . 115(3) ?
O1 O5 H5B 1_655 . 102(3) ?
H5C O5 H5B . . 102(3) ?
O3 O6 O1 1_655 2_677 113.10(10) ?
O1 O6 H6B 2_677 . 105(4) ?
O3 O6 H6C 1_655 . 116(3) ?
H6B O6 H6C . . 107(5) ?

loop_
_geom_bond_atom_site_label_1
_geom_bond_atom_site_label_2
_geom_bond_site_symmetry_2
_geom_bond_distance
_geom_bond_publ_flag
Mn1 O4 2_667 2.1534(17) yes
Mn1 O4 . 2.1534(17) ?
Mn1 N1 2_667 2.235(2) yes
Mn1 N1 . 2.235(2) ?
Mn1 O5 2_667 2.243(2) yes
Mn1 O5 . 2.243(2) ?
N1 C11 . 1.339(3) ?
N1 C10 . 1.348(3) ?
N2 C7 . 1.323(4) ?
N2 C3 . 1.379(3) ?
N2 H2A . 0.8600 ?
N3 C7 . 1.321(3) ?
N3 C2 . 1.384(3) ?
N3 H1A . 0.8600 ?
C1 C6 . 1.370(5) ?
C1 C2 . 1.385(3) ?
C1 H1B . 0.9300 ?
C2 C3 . 1.395(4) ?
C3 C4 . 1.389(4) ?
C4 C5 . 1.379(4) ?
C4 H4A . 0.9300 ?
C5 C6 . 1.379(5) ?
C5 H5A . 0.9300 ?
C6 H6A . 0.9300 ?
C7 H7A . 0.9300 ?
C8 C12 . 1.378(3) ?
C8 C9 . 1.392(3) ?
C8 C14 . 1.514(3) ?
C9 C10 . 1.380(3) ?
C9 H9A . 0.9300 ?
C10 C13 . 1.519(3) ?
C11 C12 . 1.383(3) ?
C11 H11A . 0.9300 ?
C12 H12A . 0.9300 ?
C13 O3 . 1.255(3) yes
C13 O4 . 1.263(3) yes
C14 O2 . 1.232(3) yes
C14 O1 . 1.281(3) yes
O5 H5C . 0.93(4) ?
O5 H5B . 0.87(4) ?
O6 H6B . 0.74(5) ?
O6 H6C . 0.90(5) ?

loop_
_geom_hbond_atom_site_label_D
_geom_hbond_atom_site_label_H
_geom_hbond_atom_site_label_A
_geom_hbond_site_symmetry_A
_geom_hbond_distance_DH
_geom_hbond_distance_HA
_geom_hbond_distance_DA
_geom_hbond_angle_DHA
N2 H2A O1 1_655 0.86 1.86 2.705(3) 167.4
N3 H1A O3 1_554 0.86 1.86 2.713(3) 174.2
O5 H5C O1 1_655 0.93(4) 1.83(4) 2.751(3) 174(3)
O5 H5B O6 1 0.87(4) 1.90(4) 2.767(4) 173(4)
O6 H6B O3 1_655 0.74(5) 2.07(5) 2.797(3) 169(5)
O6 H6C O1 2_677 0.90(5) 2.04(5) 2.927(4) 168(4)
